data_7034850
loop_
_publ_author_name
'Davidson, Ross J.'
'Wilson, Lucy E.'
'Duckworth, Andrew R.'
'Yufit, Dmitry S.'
'Beeby, Andrew'
'Low, Paul J.'

_publ_section_title
;
 Alkyne substituted mononuclear photocatalysts based on
 [RuCl(bpy)(tpy)](.).
;
_journal_issue 25
_journal_name_full 'Dalton transactions (Cambridge, England : 2003)'
_journal_page_first 11368
_journal_page_last 11379
_journal_paper_doi 10.1039/c5dt01278c
_journal_volume 44
_journal_year 2015
_chemical_formula_moiety 'C24 H17 N3'
_chemical_formula_sum 'C24 H17 N3'
_chemical_formula_weight 347.41
_chemical_name_systematic
;
 ? 
;
_space_group_crystal_system monoclinic
_space_group_IT_number 14
_space_group_name_Hall '-P 2ybc'
_space_group_name_H-M_alt 'P 1 21/c 1'
_symmetry_space_group_name_Hall '-P 2ybc'
_symmetry_space_group_name_H-M 'P 1 21/c 1'
_atom_sites_solution_hydrogens geom
_atom_sites_solution_primary direct
_atom_sites_solution_secondary difmap
_audit_creation_date 2013-03-25
_audit_creation_method
;
  Olex2 1.2-beta
  (compiled Mar 21 2013 11:16:32, GUI svn.r4435)
;
_audit_update_record
;
2015-02-02 deposited with the CCDC.
2015-05-05 downloaded from the CCDC.
;
_cell_angle_alpha 90.00
_cell_angle_beta 91.698(3)
_cell_angle_gamma 90.00
_cell_formula_units_Z 4
_cell_length_a 4.7572(4)
_cell_length_b 19.9132(17)
_cell_length_c 18.6841(16)
_cell_measurement_reflns_used 1804
_cell_measurement_temperature 120
_cell_measurement_theta_max 23.99
_cell_measurement_theta_min 2.32
_cell_volume 1769.2(3)
_computing_cell_refinement 'SAINT v6.45A (Bruker, 2003)'
_computing_data_collection 'SMART v5.625 (Bruker, 2001)'
_computing_data_reduction 'SAINT v6.45A (Bruker, 2003)'
_computing_molecular_graphics
;
O. V. Dolomanov, L. J. Bourhis, R. J. Gildea, J. A. K. Howard and H. Puschmann,
OLEX2: a complete structure solution, refinement and analysis program.
J. Appl. Cryst. (2009). 42, 339-341.
;
_computing_publication_material
;
O. V. Dolomanov, L. J. Bourhis, R. J. Gildea, J. A. K. Howard and H. Puschmann,
OLEX2: a complete structure solution, refinement and analysis program.
J. Appl. Cryst. (2009). 42, 339-341.
;
_computing_structure_refinement
;
XL, G.M. Sheldrick, Acta Cryst.
(2008). A64, 112-122
;
_computing_structure_solution
;
XS, G.M. Sheldrick, Acta Cryst.
(2008). A64, 112-122
;
_diffrn_ambient_temperature 120
_diffrn_detector 'CCD area detector'
_diffrn_detector_area_resol_mean 5.6
_diffrn_detector_type 'Bruker SMART CCD 6000 area detector'
_diffrn_measured_fraction_theta_full 0.999
_diffrn_measured_fraction_theta_max 0.999
_diffrn_measurement_device 'three-circle diffractometer'
_diffrn_measurement_device_type 'Bruker SMART CCD 6000 area detector'
_diffrn_measurement_method '\w scans'
_diffrn_radiation_monochromator graphite
_diffrn_radiation_probe x-ray
_diffrn_radiation_type MoK\a
_diffrn_radiation_wavelength 0.71073
_diffrn_radiation_xray_symbol K-L~3~
_diffrn_reflns_av_R_equivalents 0.0955
_diffrn_reflns_av_unetI/netI 0.0848
_diffrn_reflns_limit_h_max 5
_diffrn_reflns_limit_h_min -5
_diffrn_reflns_limit_k_max 24
_diffrn_reflns_limit_k_min -24
_diffrn_reflns_limit_l_max 23
_diffrn_reflns_limit_l_min -23
_diffrn_reflns_number 16451
_diffrn_reflns_theta_full 26.00
_diffrn_reflns_theta_max 26.00
_diffrn_reflns_theta_min 1.49
_diffrn_source 'sealed X-ray tube'
_diffrn_source_current 35.0
_diffrn_source_power 1.75
_diffrn_source_target Mo
_diffrn_source_type 'sealed X-ray tube'
_diffrn_source_voltage 50.0
_exptl_absorpt_coefficient_mu 0.078
_exptl_absorpt_correction_type none
_exptl_crystal_colour 'clear light colourless'
_exptl_crystal_colour_lustre clear
_exptl_crystal_colour_modifier light
_exptl_crystal_colour_primary colourless
_exptl_crystal_density_diffrn 1.304
_exptl_crystal_density_method 'not measured'
_exptl_crystal_description prism
_exptl_crystal_F_000 728
_exptl_crystal_size_max 0.34
_exptl_crystal_size_mid 0.16
_exptl_crystal_size_min 0.1
_refine_diff_density_max 0.321
_refine_diff_density_min -0.215
_refine_diff_density_rms 0.066
_refine_ls_extinction_method none
_refine_ls_goodness_of_fit_ref 1.016
_refine_ls_hydrogen_treatment refall
_refine_ls_matrix_type full
_refine_ls_number_parameters 312
_refine_ls_number_reflns 3470
_refine_ls_number_restraints 0
_refine_ls_restrained_S_all 1.016
_refine_ls_R_factor_all 0.1277
_refine_ls_R_factor_gt 0.0712
_refine_ls_shift/su_max 0.000
_refine_ls_shift/su_mean 0.000
_refine_ls_structure_factor_coef Fsqd
_refine_ls_weighting_details 'calc w=1/[\s^2^(Fo^2^)+(0.0900P)^2^+0.0000P] where P=(Fo^2^+2Fc^2^)/3'
_refine_ls_weighting_scheme calc
_refine_ls_wR_factor_gt 0.1651
_refine_ls_wR_factor_ref 0.1865
_reflns_number_gt 1812
_reflns_number_total 3470
_reflns_threshold_expression >2sigma(I)
_cod_data_source_file c5dt01278c2.cif
_cod_data_source_block 13srv105
_cod_depositor_comments 'Adding full bibliography for 7034850--7034852.cif.'
_cod_database_code 7034850
_olex2_refinement_description
;
;

loop_
_space_group_symop_id
_space_group_symop_operation_xyz
1 'x, y, z'
2 '-x, y+1/2, -z+1/2'
3 '-x, -y, -z'
4 'x, -y-1/2, z-1/2'

loop_
_atom_site_label
_atom_site_type_symbol
_atom_site_fract_x
_atom_site_fract_y
_atom_site_fract_z
_atom_site_U_iso_or_equiv
_atom_site_adp_type
_atom_site_occupancy
_atom_site_symmetry_multiplicity
_atom_site_calc_flag
N1 N 0.0444(5) 0.47038(13) 0.13988(14) 0.0346(7) Uani 1 1 d
N2 N 0.3219(5) 0.33387(12) 0.24580(13) 0.0307(6) Uani 1 1 d
N3 N 0.7457(6) 0.23720(13) 0.37107(14) 0.0378(7) Uani 1 1 d
C1 C -0.1471(7) 0.48035(17) 0.08642(18) 0.0362(8) Uani 1 1 d
C2 C -0.3112(7) 0.43033(16) 0.05629(18) 0.0373(8) Uani 1 1 d
C3 C -0.2762(7) 0.36581(18) 0.08272(19) 0.0393(8) Uani 1 1 d
C4 C -0.0839(7) 0.35408(16) 0.13744(17) 0.0333(8) Uani 1 1 d
C5 C 0.0739(6) 0.40753(15) 0.16493(16) 0.0294(7) Uani 1 1 d
C6 C 0.2873(6) 0.39759(15) 0.22355(16) 0.0294(7) Uani 1 1 d
C7 C 0.4414(6) 0.45099(16) 0.25234(17) 0.0308(7) Uani 1 1 d
C8 C 0.6451(6) 0.43789(15) 0.30581(16) 0.0311(7) Uani 1 1 d
C9 C 0.6828(7) 0.37186(16) 0.32842(17) 0.0313(7) Uani 1 1 d
C10 C 0.5155(6) 0.32166(15) 0.29827(16) 0.0308(7) Uani 1 1 d
C11 C 0.5423(6) 0.25035(15) 0.32139(16) 0.0311(7) Uani 1 1 d
C12 C 0.3682(7) 0.20086(16) 0.29349(18) 0.0360(8) Uani 1 1 d
C13 C 0.7778(8) 0.17341(17) 0.39155(19) 0.0416(9) Uani 1 1 d
C14 C 0.6167(8) 0.12109(18) 0.36517(19) 0.0407(9) Uani 1 1 d
C15 C 0.4050(8) 0.13539(17) 0.31527(19) 0.0397(8) Uani 1 1 d
C16 C 0.8176(7) 0.49036(15) 0.33595(17) 0.0325(8) Uani 1 1 d
C17 C 0.9733(7) 0.53198(16) 0.36172(17) 0.0334(8) Uani 1 1 d
C18 C 1.1694(6) 0.57889(15) 0.39326(17) 0.0313(7) Uani 1 1 d
C19 C 1.2907(6) 0.56688(17) 0.46117(18) 0.0342(8) Uani 1 1 d
C20 C 1.4853(7) 0.61070(17) 0.49057(18) 0.0347(8) Uani 1 1 d
C21 C 1.5671(6) 0.66856(15) 0.45435(17) 0.0335(8) Uani 1 1 d
C22 C 1.4462(7) 0.68044(17) 0.38698(18) 0.0349(8) Uani 1 1 d
C23 C 1.2503(7) 0.63619(16) 0.35672(18) 0.0342(8) Uani 1 1 d
C24 C 1.7790(9) 0.7151(2) 0.4883(2) 0.0427(9) Uani 1 1 d
H3 H -0.390(7) 0.3297(16) 0.0626(17) 0.041(9) Uiso 1 1 d
H2 H -0.456(6) 0.4405(15) 0.0186(17) 0.036(9) Uiso 1 1 d
H1 H -0.168(6) 0.5268(17) 0.0707(17) 0.044(10) Uiso 1 1 d
H4 H -0.038(6) 0.3087(16) 0.1582(16) 0.034(8) Uiso 1 1 d
H7 H 0.426(7) 0.4970(17) 0.2378(18) 0.043(10) Uiso 1 1 d
H9 H 0.825(6) 0.3569(15) 0.3623(18) 0.035(9) Uiso 1 1 d
H12 H 0.214(7) 0.2118(16) 0.2611(18) 0.047(10) Uiso 1 1 d
H13 H 0.928(7) 0.1633(16) 0.4274(19) 0.048(10) Uiso 1 1 d
H14 H 0.651(7) 0.0762(16) 0.3796(18) 0.042(10) Uiso 1 1 d
H15 H 0.275(7) 0.1021(16) 0.2948(18) 0.043(10) Uiso 1 1 d
H19 H 1.249(7) 0.5245(17) 0.4858(18) 0.047(10) Uiso 1 1 d
H20 H 1.569(6) 0.5991(14) 0.5384(18) 0.034(8) Uiso 1 1 d
H22 H 1.494(6) 0.7215(16) 0.3627(17) 0.039(9) Uiso 1 1 d
H23 H 1.166(7) 0.6477(16) 0.3129(19) 0.046(10) Uiso 1 1 d
H24A H 1.812(8) 0.753(2) 0.459(2) 0.066(13) Uiso 1 1 d
H24B H 1.959(9) 0.695(2) 0.501(2) 0.069(13) Uiso 1 1 d
H24C H 1.720(12) 0.731(3) 0.527(3) 0.12(2) Uiso 1 1 d

loop_
_atom_site_aniso_label
_atom_site_aniso_U_11
_atom_site_aniso_U_22
_atom_site_aniso_U_33
_atom_site_aniso_U_23
_atom_site_aniso_U_13
_atom_site_aniso_U_12
N1 0.0404(16) 0.0308(15) 0.0324(15) 0.0010(12) -0.0017(13) 0.0014(12)
N2 0.0368(15) 0.0290(15) 0.0263(14) 0.0021(11) 0.0015(12) 0.0012(11)
N3 0.0419(16) 0.0370(17) 0.0342(16) 0.0041(13) -0.0009(13) 0.0046(12)
C1 0.045(2) 0.032(2) 0.0319(18) 0.0063(15) -0.0042(16) 0.0036(15)
C2 0.041(2) 0.041(2) 0.0296(19) -0.0002(16) -0.0078(16) 0.0002(16)
C3 0.044(2) 0.036(2) 0.038(2) -0.0034(16) -0.0064(16) -0.0052(16)
C4 0.0384(19) 0.0308(19) 0.0306(18) 0.0026(14) -0.0027(15) 0.0023(14)
C5 0.0366(17) 0.0279(17) 0.0240(16) 0.0002(13) 0.0034(14) 0.0035(13)
C6 0.0318(17) 0.0304(18) 0.0262(17) -0.0019(14) 0.0030(14) 0.0023(13)
C7 0.0357(18) 0.0257(18) 0.0311(18) 0.0004(14) 0.0014(14) 0.0009(14)
C8 0.0351(17) 0.0330(18) 0.0253(17) -0.0020(14) 0.0022(14) 0.0025(14)
C9 0.0329(18) 0.0346(19) 0.0262(17) -0.0002(14) -0.0002(15) 0.0037(14)
C10 0.0346(17) 0.0314(18) 0.0265(17) -0.0032(14) 0.0019(14) 0.0045(14)
C11 0.0380(18) 0.0314(17) 0.0242(16) 0.0003(13) 0.0027(14) 0.0067(14)
C12 0.043(2) 0.035(2) 0.0304(18) 0.0000(15) -0.0010(16) 0.0023(15)
C13 0.047(2) 0.039(2) 0.038(2) 0.0066(17) -0.0022(18) 0.0090(17)
C14 0.051(2) 0.034(2) 0.037(2) 0.0059(16) 0.0051(17) 0.0064(17)
C15 0.049(2) 0.0343(19) 0.036(2) -0.0011(16) -0.0004(17) 0.0001(17)
C16 0.0373(18) 0.0310(18) 0.0291(18) 0.0005(14) -0.0012(15) 0.0043(15)
C17 0.0359(18) 0.0334(18) 0.0309(18) -0.0004(15) 0.0000(15) 0.0032(15)
C18 0.0298(17) 0.0320(18) 0.0321(18) -0.0027(14) -0.0017(14) 0.0024(13)
C19 0.0346(18) 0.036(2) 0.0320(18) 0.0057(15) 0.0005(15) -0.0015(15)
C20 0.0352(18) 0.042(2) 0.0265(18) -0.0016(15) -0.0028(15) -0.0008(15)
C21 0.0293(17) 0.0357(19) 0.0356(19) -0.0039(15) 0.0006(15) 0.0028(14)
C22 0.0408(19) 0.0318(18) 0.0321(18) 0.0033(15) -0.0001(15) 0.0017(15)
C23 0.0383(19) 0.0373(19) 0.0268(18) 0.0020(15) -0.0038(15) 0.0005(15)
C24 0.039(2) 0.046(2) 0.042(2) -0.008(2) -0.0032(18) -0.0056(18)

loop_
_atom_type_symbol
_atom_type_description
_atom_type_scat_dispersion_real
_atom_type_scat_dispersion_imag
_atom_type_scat_source
C C 0.0033 0.0016 'International Tables Vol C Tables 4.2.6.8 and 6.1.1.4'
H H 0.0000 0.0000 'International Tables Vol C Tables 4.2.6.8 and 6.1.1.4'
N N 0.0061 0.0033 'International Tables Vol C Tables 4.2.6.8 and 6.1.1.4'

loop_
_geom_angle_atom_site_label_1
_geom_angle_atom_site_label_2
_geom_angle_atom_site_label_3
_geom_angle
C5 N1 C1 117.2(3)
C6 N2 C10 118.1(3)
C13 N3 C11 117.2(3)
N1 C1 C2 124.0(3)
N1 C1 H1 115.1(19)
C2 C1 H1 120.8(19)
C1 C2 C3 117.7(3)
C1 C2 H2 121.1(18)
C3 C2 H2 121.1(18)
C2 C3 H3 119.3(19)
C4 C3 C2 119.6(3)
C4 C3 H3 121.1(19)
C3 C4 C5 119.0(3)
C3 C4 H4 125.0(17)
C5 C4 H4 115.9(17)
N1 C5 C4 122.3(3)
N1 C5 C6 116.3(3)
C4 C5 C6 121.3(3)
N2 C6 C5 115.4(3)
N2 C6 C7 123.0(3)
C7 C6 C5 121.6(3)
C6 C7 C8 118.7(3)
C6 C7 H7 126(2)
C8 C7 H7 115(2)
C7 C8 C16 121.5(3)
C9 C8 C7 118.3(3)
C9 C8 C16 120.2(3)
C8 C9 H9 125.1(18)
C10 C9 C8 119.4(3)
C10 C9 H9 115.4(18)
N2 C10 C9 122.5(3)
N2 C10 C11 115.7(3)
C9 C10 C11 121.8(3)
N3 C11 C10 116.1(3)
N3 C11 C12 122.2(3)
C12 C11 C10 121.8(3)
C11 C12 H12 121(2)
C15 C12 C11 119.7(3)
C15 C12 H12 119(2)
N3 C13 C14 124.1(4)
N3 C13 H13 117.6(19)
C14 C13 H13 118.3(19)
C13 C14 C15 118.2(3)
C13 C14 H14 122(2)
C15 C14 H14 120(2)
C12 C15 C14 118.6(3)
C12 C15 H15 117.0(19)
C14 C15 H15 124(2)
C17 C16 C8 176.6(3)
C16 C17 C18 177.0(3)
C19 C18 C17 120.5(3)
C23 C18 C17 121.3(3)
C23 C18 C19 118.2(3)
C18 C19 H19 119(2)
C20 C19 C18 120.6(3)
C20 C19 H19 120(2)
C19 C20 C21 121.6(3)
C19 C20 H20 117.3(17)
C21 C20 H20 121.1(17)
C20 C21 C24 120.0(3)
C22 C21 C20 117.8(3)
C22 C21 C24 122.3(3)
C21 C22 C23 121.0(3)
C21 C22 H22 118.3(19)
C23 C22 H22 120.6(19)
C18 C23 C22 120.8(3)
C18 C23 H23 121(2)
C22 C23 H23 118(2)
C21 C24 H24A 112(2)
C21 C24 H24B 115(2)
C21 C24 H24C 111(4)
H24A C24 H24B 108(3)
H24A C24 H24C 105(4)
H24B C24 H24C 104(4)

loop_
_geom_bond_atom_site_label_1
_geom_bond_atom_site_label_2
_geom_bond_distance
N1 C1 1.347(4)
N1 C5 1.342(4)
N2 C6 1.344(4)
N2 C10 1.347(4)
N3 C11 1.346(4)
N3 C13 1.334(4)
C1 C2 1.375(5)
C1 H1 0.97(3)
C2 C3 1.385(5)
C2 H2 0.99(3)
C3 C4 1.371(5)
C3 H3 0.97(3)
C4 C5 1.392(4)
C4 H4 1.01(3)
C5 C6 1.484(4)
C6 C7 1.391(4)
C7 C8 1.396(4)
C7 H7 0.96(3)
C8 C9 1.391(4)
C8 C16 1.433(4)
C9 C10 1.387(4)
C9 H9 0.96(3)
C10 C11 1.489(4)
C11 C12 1.380(4)
C12 C15 1.376(5)
C12 H12 0.96(3)
C13 C14 1.376(5)
C13 H13 0.99(4)
C14 C15 1.381(5)
C14 H14 0.95(3)
C15 H15 0.98(3)
C16 C17 1.202(4)
C17 C18 1.434(4)
C18 C19 1.399(4)
C18 C23 1.390(4)
C19 C20 1.375(5)
C19 H19 0.98(3)
C20 C21 1.397(4)
C20 H20 0.99(3)
C21 C22 1.388(4)
C21 C24 1.497(5)
C22 C23 1.390(5)
C22 H22 0.97(3)
C23 H23 0.93(4)
C24 H24A 0.95(4)
C24 H24B 0.97(4)
C24 H24C 0.85(6)
